data_2012557
loop_
_publ_author_name
'Norman, Nicholas C.'
'Orpen, A Guy.'
'Quayle, Michael J.'
'Whittell, George R.'

_publ_section_title
;
 Chlorobis(triphenylphosphine)nickel(I)
;
_journal_issue 3
_journal_name_full 'Acta Crystallographica Section C'
_journal_page_first m160
_journal_page_last m161
_journal_paper_doi 10.1107/S010827010200032X
_journal_volume 58
_journal_year 2002
_chemical_formula_iupac '[Ni Cl (C18 H15 P)2]'
_chemical_formula_moiety 'C36 H30 Cl Ni P2'
_chemical_formula_sum 'C36 H30 Cl Ni P2'
_chemical_formula_weight 618.70
_chemical_name_systematic
;
Chlorobis(triphenylphosphine)nickel(I)
;
_space_group_IT_number 14
_symmetry_cell_setting monoclinic
_symmetry_space_group_name_Hall '-P 2ybc'
_symmetry_space_group_name_H-M 'P 1 21/c 1'
_atom_sites_solution_hydrogens geom
_atom_sites_solution_primary direct
_atom_sites_solution_secondary difmap
_audit_creation_method SHELXL-97
_cell_angle_alpha 90.00
_cell_angle_beta 98.722(8)
_cell_angle_gamma 90.00
_cell_formula_units_Z 4
_cell_length_a 11.0778(11)
_cell_length_b 17.535(2)
_cell_length_c 15.4159(18)
_cell_measurement_reflns_used 8192
_cell_measurement_temperature 173(2)
_cell_measurement_theta_max 25
_cell_measurement_theta_min 2
_cell_volume 2959.9(6)
_computing_cell_refinement SMART
_computing_data_collection 'SMART (Bruker, 1998)'
_computing_data_reduction 'SAINT (Bruker, 1998)'
_computing_molecular_graphics SHELXTL
_computing_publication_material SHELXTL
_computing_structure_refinement SHELXTL
_computing_structure_solution 'SHELXTL (Bruker, 1997)'
_diffrn_ambient_temperature 173(2)
_diffrn_measured_fraction_theta_full .998
_diffrn_measured_fraction_theta_max .998
_diffrn_measurement_device_type 'Bruker SMART CCD area-detector'
_diffrn_measurement_method \w
_diffrn_radiation_monochromator graphite
_diffrn_radiation_source 'fine-focus sealed tube'
_diffrn_radiation_type MoK\a
_diffrn_radiation_wavelength .71073
_diffrn_reflns_av_R_equivalents .035
_diffrn_reflns_av_sigmaI/netI .047
_diffrn_reflns_limit_h_max 14
_diffrn_reflns_limit_h_min -8
_diffrn_reflns_limit_k_max 22
_diffrn_reflns_limit_k_min -22
_diffrn_reflns_limit_l_max 17
_diffrn_reflns_limit_l_min -20
_diffrn_reflns_number 18753
_diffrn_reflns_theta_full 27.52
_diffrn_reflns_theta_max 27.52
_diffrn_reflns_theta_min 1.77
_diffrn_standards_decay_% 0
_diffrn_standards_number 0
_exptl_absorpt_coefficient_mu .878
_exptl_absorpt_correction_T_max .924
_exptl_absorpt_correction_T_min .720
_exptl_absorpt_correction_type multi-scan
_exptl_absorpt_process_details '(SADABS; Sheldrick, 1996)'
_exptl_crystal_colour yellow
_exptl_crystal_density_diffrn 1.388
_exptl_crystal_density_method 'not measured'
_exptl_crystal_description plate
_exptl_crystal_F_000 1284
_exptl_crystal_size_max .40
_exptl_crystal_size_mid .25
_exptl_crystal_size_min .12
_refine_diff_density_max .37
_refine_diff_density_min -.32
_refine_ls_extinction_method none
_refine_ls_goodness_of_fit_ref .923
_refine_ls_hydrogen_treatment constr
_refine_ls_matrix_type full
_refine_ls_number_parameters 361
_refine_ls_number_reflns 6788
_refine_ls_number_restraints 0
_refine_ls_restrained_S_all .923
_refine_ls_R_factor_all .0513
_refine_ls_R_factor_gt .0306
_refine_ls_shift/su_max .001
_refine_ls_shift/su_mean .000
_refine_ls_structure_factor_coef Fsqd
_refine_ls_weighting_details 'calc w = 1/[\s^2^(Fo^2^)+(0.034P)^2^] where P = (Fo^2^+2Fc^2^)/3'
_refine_ls_weighting_scheme calc
_refine_ls_wR_factor_gt .0660
_refine_ls_wR_factor_ref .0716
_reflns_number_gt 4961
_reflns_number_total 6788
_reflns_threshold_expression I>2\s(I)
_cod_data_source_file bm1484.cif
_cod_data_source_block I
_cod_depositor_comments
;
The following automatic conversions were performed:
'_symmetry_cell_setting' value 'Monoclinic' changed to 'monoclinic'
according to '/home/saulius/struct/CIF-dictionaries/cif_core.dic'
dictionary named 'cif_core.dic' version 2.4.1 from
2010-06-29.

'_geom_bond_publ_flag' value 'Yes' changed to 'yes' according
to '/home/saulius/struct/CIF-dictionaries/cif_core.dic' dictionary named
'cif_core.dic' version 2.4.1 from 2010-06-29 (3 times).

Automatic conversion script
Id: cif_fix_enum 1527 2010-12-29 10:47:43Z saulius 

The following automatic conversions were performed:

'_symmetry_cell_setting' value 'Monoclinic' changed to 'monoclinic'
according to /home/saulius/struct/CIF-dictionaries/cif_core.dic
dictionary named 'cif_core.dic' version 2.4.1 from
2010-06-29.

'_geom_bond_publ_flag' value 'Yes' changed to 'yes'
according to /home/saulius/struct/CIF-dictionaries/cif_core.dic
dictionary named 'cif_core.dic' version 2.4.1 from 2010-06-29 (3
times).

'_geom_angle_publ_flag' value 'Yes' changed to 'yes'
according to /home/saulius/struct/CIF-dictionaries/cif_core.dic
dictionary named 'cif_core.dic' version 2.4.1 from 2010-06-29 (3
times).

Automatic conversion script
Id: cif_fix_values 1715 2011-07-08 13:25:40Z adriana 
;
_cod_original_cell_volume 2960.0(6)
_cod_original_sg_symbol_H-M 'P 21/c'
_cod_database_code 2012557
_cod_database_fobs_code 2012557

loop_
_symmetry_equiv_pos_as_xyz
'x, y, z'
'-x, y+1/2, -z+1/2'
'-x, -y, -z'
'x, -y-1/2, z-1/2'

loop_
_atom_site_label
_atom_site_fract_x
_atom_site_fract_y
_atom_site_fract_z
_atom_site_U_iso_or_equiv
_atom_site_adp_type
_atom_site_calc_flag
_atom_site_refinement_flags
_atom_site_occupancy
_atom_site_disorder_assembly
_atom_site_disorder_group
_atom_site_type_symbol
Ni1 .81960(2) .196069(12) .557896(14) .01875(7) Uani d . 1 . . Ni
Cl1 .82054(4) .07281(3) .56762(3) .03381(12) Uani d . 1 . . Cl
P1 .98846(4) .26492(3) .60546(3) .01882(11) Uani d . 1 . . P
P2 .65054(4) .26491(3) .51600(3) .02017(11) Uani d . 1 . . P
C1 1.04768(16) .32941(10) .52857(11) .0208(4) Uani d . 1 . . C
C2 .96831(18) .35570(12) .45650(13) .0347(5) Uani d . 1 . . C
H2 .8853 .3399 .4483 .042 Uiso calc R 1 . . H
C3 1.0080(2) .40445(13) .39642(15) .0484(6) Uani d . 1 . . C
H3 .9523 .4217 .3473 .058 Uiso calc R 1 . . H
C4 1.1272(2) .42818(12) .40711(14) .0398(5) Uani d . 1 . . C
H4 1.1545 .4615 .3655 .048 Uiso calc R 1 . . H
C5 1.20709(19) .40317(11) .47903(14) .0354(5) Uani d . 1 . . C
H5 1.2895 .4200 .4873 .042 Uiso calc R 1 . . H
C6 1.16834(17) .35405(11) .53879(13) .0307(5) Uani d . 1 . . C
H6 1.2246 .3368 .5875 .037 Uiso calc R 1 . . H
C11 1.11895(16) .20166(10) .64110(11) .0205(4) Uani d . 1 . . C
C12 1.21097(17) .22057(11) .71007(12) .0260(4) Uani d . 1 . . C
H12 1.2050 .2662 .7424 .031 Uiso calc R 1 . . H
C13 1.31122(17) .17281(11) .73151(13) .0303(5) Uani d . 1 . . C
H13 1.3737 .1859 .7784 .036 Uiso calc R 1 . . H
C14 1.32003(17) .10645(11) .68483(13) .0306(5) Uani d . 1 . . C
H14 1.3892 .0743 .6992 .037 Uiso calc R 1 . . H
C15 1.22874(17) .08652(11) .61731(13) .0293(4) Uani d . 1 . . C
H15 1.2345 .0404 .5858 .035 Uiso calc R 1 . . H
C16 1.12844(16) .13414(10) .59558(12) .0256(4) Uani d . 1 . . C
H16 1.0658 .1204 .5491 .031 Uiso calc R 1 . . H
C21 .98375(15) .32423(10) .70235(11) .0207(4) Uani d . 1 . . C
C22 .94466(17) .29060(11) .77540(12) .0291(4) Uani d . 1 . . C
H22 .9234 .2381 .7739 .035 Uiso calc R 1 . . H
C23 .93656(18) .33313(12) .85008(12) .0328(5) Uani d . 1 . . C
H23 .9105 .3094 .8995 .039 Uiso calc R 1 . . H
C24 .96602(17) .40968(11) .85319(12) .0296(5) Uani d . 1 . . C
H24 .9593 .4388 .9042 .036 Uiso calc R 1 . . H
C25 1.00539(17) .44373(11) .78157(12) .0289(4) Uani d . 1 . . C
H25 1.0264 .4963 .7836 .035 Uiso calc R 1 . . H
C26 1.01428(16) .40136(10) .70662(12) .0250(4) Uani d . 1 . . C
H26 1.0415 .4253 .6578 .030 Uiso calc R 1 . . H
C31 .64480(16) .33238(11) .42463(11) .0232(4) Uani d . 1 . . C
C32 .6162(2) .40922(11) .42925(13) .0366(5) Uani d . 1 . . C
H32 .5934 .4294 .4816 .044 Uiso calc R 1 . . H
C33 .6208(2) .45700(13) .35750(15) .0480(6) Uani d . 1 . . C
H33 .6015 .5096 .3614 .058 Uiso calc R 1 . . H
C34 .6530(2) .42846(14) .28090(14) .0446(6) Uani d . 1 . . C
H34 .6577 .4615 .2327 .053 Uiso calc R 1 . . H
C35 .67834(19) .35204(13) .27457(13) .0387(5) Uani d . 1 . . C
H35 .6985 .3320 .2213 .046 Uiso calc R 1 . . H
C36 .67456(17) .30394(12) .34581(12) .0294(4) Uani d . 1 . . C
H36 .6924 .2513 .3409 .035 Uiso calc R 1 . . H
C41 .51249(16) .20842(10) .47999(11) .0227(4) Uani d . 1 . . C
C42 .51788(17) .12966(11) .47687(12) .0279(4) Uani d . 1 . . C
H42 .5929 .1042 .4961 .033 Uiso calc R 1 . . H
C43 .41386(18) .08744(12) .44566(13) .0327(5) Uani d . 1 . . C
H43 .4185 .0334 .4424 .039 Uiso calc R 1 . . H
C44 .30396(18) .12399(12) .41940(12) .0334(5) Uani d . 1 . . C
H44 .2330 .0950 .3986 .040 Uiso calc R 1 . . H
C45 .29703(17) .20234(12) .42333(12) .0322(5) Uani d . 1 . . C
H45 .2211 .2273 .4059 .039 Uiso calc R 1 . . H
C46 .40103(17) .24491(11) .45270(12) .0289(4) Uani d . 1 . . C
H46 .3963 .2990 .4542 .035 Uiso calc R 1 . . H
C51 .61319(16) .32193(10) .60753(11) .0210(4) Uani d . 1 . . C
C52 .51643(17) .30485(10) .65235(12) .0262(4) Uani d . 1 . . C
H52 .4611 .2651 .6318 .031 Uiso calc R 1 . . H
C53 .50072(19) .34566(11) .72674(13) .0320(5) Uani d . 1 . . C
H53 .4347 .3335 .7571 .038 Uiso calc R 1 . . H
C54 .57992(18) .40366(11) .75712(13) .0312(5) Uani d . 1 . . C
H54 .5684 .4314 .8082 .037 Uiso calc R 1 . . H
C55 .67622(17) .42144(11) .71310(12) .0290(4) Uani d . 1 . . C
H55 .7305 .4617 .7336 .035 Uiso calc R 1 . . H
C56 .69326(16) .38068(10) .63953(12) .0249(4) Uani d . 1 . . C
H56 .7603 .3926 .6101 .030 Uiso calc R 1 . . H

loop_
_atom_site_aniso_label
_atom_site_aniso_U_11
_atom_site_aniso_U_22
_atom_site_aniso_U_33
_atom_site_aniso_U_12
_atom_site_aniso_U_13
_atom_site_aniso_U_23
Ni1 .01897(13) .01748(12) .01960(12) -.00112(10) .00228(8) .00032(9)
Cl1 .0304(3) .0192(2) .0501(3) -.0012(2) .0008(2) .0045(2)
P1 .0190(2) .0192(2) .0181(2) -.00103(19) .00204(17) -.00008(18)
P2 .0181(2) .0203(2) .0218(2) -.00096(19) .00228(18) -.00031(19)
C1 .0225(10) .0192(9) .0211(9) -.0015(8) .0051(7) -.0011(7)
C2 .0269(11) .0399(12) .0350(11) -.0106(9) -.0030(8) .0113(10)
C3 .0452(15) .0539(15) .0422(13) -.0127(12) -.0060(11) .0246(12)
C4 .0451(14) .0350(12) .0411(13) -.0067(10) .0125(10) .0127(10)
C5 .0267(11) .0331(12) .0487(13) -.0045(9) .0132(9) .0052(10)
C6 .0240(11) .0333(11) .0342(11) -.0010(9) .0027(8) .0066(9)
C11 .0194(9) .0215(9) .0207(9) -.0026(7) .0034(7) .0033(7)
C12 .0266(10) .0256(10) .0249(10) -.0013(8) .0010(8) -.0017(8)
C13 .0250(11) .0335(11) .0297(11) -.0015(9) -.0048(8) .0033(9)
C14 .0248(11) .0278(11) .0389(12) .0035(9) .0043(8) .0096(9)
C15 .0301(11) .0250(10) .0339(11) .0024(9) .0081(8) -.0018(9)
C16 .0248(10) .0275(10) .0242(10) -.0011(8) .0023(7) -.0007(8)
C21 .0184(9) .0238(10) .0192(9) -.0010(7) .0010(7) -.0017(7)
C22 .0345(12) .0275(11) .0259(10) -.0048(9) .0068(8) -.0001(8)
C23 .0381(12) .0391(12) .0221(10) -.0021(10) .0076(8) .0009(9)
C24 .0302(11) .0363(12) .0212(10) .0054(9) -.0001(8) -.0066(8)
C25 .0332(11) .0235(10) .0277(10) .0000(9) -.0021(8) -.0038(8)
C26 .0269(10) .0247(10) .0230(10) -.0005(8) .0030(7) -.0012(8)
C31 .0172(9) .0275(10) .0239(10) -.0037(8) .0002(7) .0015(8)
C32 .0498(14) .0302(11) .0293(11) .0051(10) .0047(9) .0032(9)
C33 .0683(17) .0314(12) .0408(14) .0028(12) -.0033(12) .0104(10)
C34 .0460(14) .0536(15) .0306(12) -.0127(12) -.0054(10) .0171(11)
C35 .0341(12) .0561(15) .0251(11) -.0082(11) .0016(9) .0037(10)
C36 .0244(10) .0373(12) .0255(10) -.0030(9) .0008(8) -.0017(9)
C41 .0204(10) .0270(10) .0207(9) -.0024(8) .0029(7) .0006(8)
C42 .0223(10) .0293(11) .0316(11) -.0010(8) .0021(8) .0013(9)
C43 .0324(12) .0287(11) .0365(12) -.0087(9) .0033(9) -.0012(9)
C44 .0243(11) .0466(13) .0283(11) -.0139(10) .0014(8) -.0002(9)
C45 .0202(10) .0472(13) .0285(11) -.0012(9) .0011(8) .0048(9)
C46 .0263(11) .0307(11) .0288(10) .0004(9) .0016(8) .0013(8)
C51 .0189(9) .0216(9) .0219(9) .0036(7) .0011(7) .0024(7)
C52 .0268(10) .0243(10) .0279(10) -.0021(8) .0052(8) .0014(8)
C53 .0358(12) .0323(11) .0310(11) -.0008(9) .0151(9) .0038(9)
C54 .0405(12) .0296(11) .0246(10) .0038(10) .0089(8) -.0026(8)
C55 .0294(11) .0267(11) .0299(11) .0010(9) .0014(8) -.0043(8)
C56 .0198(10) .0269(10) .0283(10) .0006(8) .0050(7) -.0012(8)

loop_
_atom_type_symbol
_atom_type_description
_atom_type_scat_dispersion_real
_atom_type_scat_dispersion_imag
_atom_type_scat_source
C C .0033 .0016 'International Tables Vol C Tables 4.2.6.8 and 6.1.1.4'
H H .0000 .0000 'International Tables Vol C Tables 4.2.6.8 and 6.1.1.4'
P P .1023 .0942 'International Tables Vol C Tables 4.2.6.8 and 6.1.1.4'
Cl Cl .1484 .1585 'International Tables Vol C Tables 4.2.6.8 and 6.1.1.4'
Ni Ni .3393 1.1124 'International Tables Vol C Tables 4.2.6.8 and 6.1.1.4'

loop_
_geom_angle_atom_site_label_1
_geom_angle_atom_site_label_2
_geom_angle_atom_site_label_3
_geom_angle
_geom_angle_publ_flag
Cl1 Ni1 P1 121.12(2) yes
Cl1 Ni1 P2 123.56(2) yes
P1 Ni1 P2 114.94(2) yes
C21 P1 C1 103.60(8) ?
C21 P1 C11 102.58(8) ?
C1 P1 C11 102.91(8) ?
C21 P1 Ni1 116.47(6) ?
C1 P1 Ni1 118.79(6) ?
C11 P1 Ni1 110.50(6) ?
C51 P2 C31 104.75(8) ?
C51 P2 C41 104.65(8) ?
C31 P2 C41 100.70(8) ?
C51 P2 Ni1 110.47(6) ?
C31 P2 Ni1 119.97(6) ?
C41 P2 Ni1 114.72(6) ?
C2 C1 C6 117.97(17) ?
C2 C1 P1 118.57(14) ?
C6 C1 P1 123.46(13) ?
C3 C2 C1 121.05(18) ?
C3 C2 H2 119.5 ?
C1 C2 H2 119.5 ?
C4 C3 C2 120.42(19) ?
C4 C3 H3 119.8 ?
C2 C3 H3 119.8 ?
C3 C4 C5 119.2(2) ?
C3 C4 H4 120.4 ?
C5 C4 H4 120.4 ?
C6 C5 C4 120.60(19) ?
C6 C5 H5 119.7 ?
C4 C5 H5 119.7 ?
C5 C6 C1 120.70(18) ?
C5 C6 H6 119.6 ?
C1 C6 H6 119.6 ?
C16 C11 C12 119.00(16) ?
C16 C11 P1 118.67(13) ?
C12 C11 P1 122.28(14) ?
C13 C12 C11 120.16(17) ?
C13 C12 H12 119.9 ?
C11 C12 H12 119.9 ?
C14 C13 C12 120.09(17) ?
C14 C13 H13 120.0 ?
C12 C13 H13 120.0 ?
C13 C14 C15 120.32(18) ?
C13 C14 H14 119.8 ?
C15 C14 H14 119.8 ?
C14 C15 C16 119.78(18) ?
C14 C15 H15 120.1 ?
C16 C15 H15 120.1 ?
C11 C16 C15 120.64(16) ?
C11 C16 H16 119.7 ?
C15 C16 H16 119.7 ?
C26 C21 C22 118.32(17) ?
C26 C21 P1 123.67(14) ?
C22 C21 P1 117.99(14) ?
C23 C22 C21 120.63(18) ?
C23 C22 H22 119.7 ?
C21 C22 H22 119.7 ?
C24 C23 C22 120.48(19) ?
C24 C23 H23 119.8 ?
C22 C23 H23 119.8 ?
C23 C24 C25 119.59(18) ?
C23 C24 H24 120.2 ?
C25 C24 H24 120.2 ?
C24 C25 C26 120.25(18) ?
C24 C25 H25 119.9 ?
C26 C25 H25 119.9 ?
C25 C26 C21 120.73(18) ?
C25 C26 H26 119.6 ?
C21 C26 H26 119.6 ?
C32 C31 C36 118.45(18) ?
C32 C31 P2 124.64(15) ?
C36 C31 P2 116.89(15) ?
C31 C32 C33 120.4(2) ?
C31 C32 H32 119.8 ?
C33 C32 H32 119.8 ?
C34 C33 C32 120.4(2) ?
C34 C33 H33 119.8 ?
C32 C33 H33 119.8 ?
C35 C34 C33 119.8(2) ?
C35 C34 H34 120.1 ?
C33 C34 H34 120.1 ?
C34 C35 C36 120.3(2) ?
C34 C35 H35 119.9 ?
C36 C35 H35 119.9 ?
C35 C36 C31 120.6(2) ?
C35 C36 H36 119.7 ?
C31 C36 H36 119.7 ?
C42 C41 C46 119.16(16) ?
C42 C41 P2 120.72(13) ?
C46 C41 P2 120.09(14) ?
C41 C42 C43 120.33(17) ?
C41 C42 H42 119.8 ?
C43 C42 H42 119.8 ?
C44 C43 C42 120.07(19) ?
C44 C43 H43 120.0 ?
C42 C43 H43 120.0 ?
C45 C44 C43 120.16(18) ?
C45 C44 H44 119.9 ?
C43 C44 H44 119.9 ?
C44 C45 C46 120.06(18) ?
C44 C45 H45 120.0 ?
C46 C45 H45 120.0 ?
C45 C46 C41 120.20(19) ?
C45 C46 H46 119.9 ?
C41 C46 H46 119.9 ?
C52 C51 C56 118.53(17) ?
C52 C51 P2 123.14(14) ?
C56 C51 P2 117.99(14) ?
C53 C52 C51 120.16(18) ?
C53 C52 H52 119.9 ?
C51 C52 H52 119.9 ?
C54 C53 C52 120.62(19) ?
C54 C53 H53 119.7 ?
C52 C53 H53 119.7 ?
C53 C54 C55 119.86(19) ?
C53 C54 H54 120.1 ?
C55 C54 H54 120.1 ?
C56 C55 C54 119.93(18) ?
C56 C55 H55 120.0 ?
C54 C55 H55 120.0 ?
C55 C56 C51 120.89(18) ?
C55 C56 H56 119.6 ?
C51 C56 H56 119.6 ?

loop_
_geom_bond_atom_site_label_1
_geom_bond_atom_site_label_2
_geom_bond_site_symmetry_2
_geom_bond_distance
_geom_bond_publ_flag
Ni1 Cl1 . 2.1666(6) yes
Ni1 P2 . 2.2393(5) yes
Ni1 P1 . 2.2536(5) yes
P1 C21 . 1.8274(18) ?
P1 C1 . 1.8302(18) ?
P1 C11 . 1.8388(18) ?
P2 C51 . 1.8273(19) ?
P2 C31 . 1.8333(19) ?
P2 C41 . 1.8359(18) ?
C1 C2 . 1.387(2) ?
C1 C6 . 1.391(2) ?
C2 C3 . 1.380(3) ?
C2 H2 . .9500 ?
C3 C4 . 1.371(3) ?
C3 H3 . .9500 ?
C4 C5 . 1.381(3) ?
C4 H4 . .9500 ?
C5 C6 . 1.376(3) ?
C5 H5 . .9500 ?
C6 H6 . .9500 ?
C11 C16 . 1.388(2) ?
C11 C12 . 1.397(2) ?
C12 C13 . 1.390(3) ?
C12 H12 . .9500 ?
C13 C14 . 1.379(3) ?
C13 H13 . .9500 ?
C14 C15 . 1.382(3) ?
C14 H14 . .9500 ?
C15 C16 . 1.390(2) ?
C15 H15 . .9500 ?
C16 H16 . .9500 ?
C21 C26 . 1.393(2) ?
C21 C22 . 1.397(3) ?
C22 C23 . 1.386(3) ?
C22 H22 . .9500 ?
C23 C24 . 1.381(3) ?
C23 H23 . .9500 ?
C24 C25 . 1.383(3) ?
C24 H24 . .9500 ?
C25 C26 . 1.390(2) ?
C25 H25 . .9500 ?
C26 H26 . .9500 ?
C31 C32 . 1.388(3) ?
C31 C36 . 1.398(3) ?
C32 C33 . 1.395(3) ?
C32 H32 . .9500 ?
C33 C34 . 1.379(3) ?
C33 H33 . .9500 ?
C34 C35 . 1.376(3) ?
C34 H34 . .9500 ?
C35 C36 . 1.390(3) ?
C35 H35 . .9500 ?
C36 H36 . .9500 ?
C41 C42 . 1.384(2) ?
C41 C46 . 1.398(2) ?
C42 C43 . 1.393(2) ?
C42 H42 . .9500 ?
C43 C44 . 1.381(3) ?
C43 H43 . .9500 ?
C44 C45 . 1.378(3) ?
C44 H44 . .9500 ?
C45 C46 . 1.390(3) ?
C45 H45 . .9500 ?
C46 H46 . .9500 ?
C51 C52 . 1.393(3) ?
C51 C56 . 1.400(2) ?
C52 C53 . 1.385(3) ?
C52 H52 . .9500 ?
C53 C54 . 1.378(3) ?
C53 H53 . .9500 ?
C54 C55 . 1.384(3) ?
C54 H54 . .9500 ?
C55 C56 . 1.378(3) ?
C55 H55 . .9500 ?
C56 H56 . .9500 ?

loop_
_geom_torsion_atom_site_label_1
_geom_torsion_atom_site_label_2
_geom_torsion_atom_site_label_3
_geom_torsion_atom_site_label_4
_geom_torsion
Cl1 Ni1 P1 C21 -111.54(7)
P2 Ni1 P1 C21 61.66(7)
Cl1 Ni1 P1 C1 123.48(7)
P2 Ni1 P1 C1 -63.33(7)
Cl1 Ni1 P1 C11 4.94(7)
P2 Ni1 P1 C11 178.14(6)
Cl1 Ni1 P2 C51 112.48(7)
P1 Ni1 P2 C51 -60.53(7)
Cl1 Ni1 P2 C31 -125.59(7)
P1 Ni1 P2 C31 61.40(7)
Cl1 Ni1 P2 C41 -5.50(7)
P1 Ni1 P2 C41 -178.51(6)
C21 P1 C1 C2 -107.73(16)
C11 P1 C1 C2 145.69(16)
Ni1 P1 C1 C2 23.28(18)
C21 P1 C1 C6 71.82(17)
C11 P1 C1 C6 -34.76(17)
Ni1 P1 C1 C6 -157.17(14)
C6 C1 C2 C3 .4(3)
P1 C1 C2 C3 179.97(18)
C1 C2 C3 C4 -.2(4)
C2 C3 C4 C5 -.4(4)
C3 C4 C5 C6 1.0(3)
C4 C5 C6 C1 -.8(3)
C2 C1 C6 C5 .1(3)
P1 C1 C6 C5 -179.42(16)
C21 P1 C11 C16 160.61(15)
C1 P1 C11 C16 -92.03(16)
Ni1 P1 C11 C16 35.79(16)
C21 P1 C11 C12 -21.88(17)
C1 P1 C11 C12 85.48(17)
Ni1 P1 C11 C12 -146.70(14)
C16 C11 C12 C13 1.0(3)
P1 C11 C12 C13 -176.49(14)
C11 C12 C13 C14 -.1(3)
C12 C13 C14 C15 -.8(3)
C13 C14 C15 C16 .9(3)
C12 C11 C16 C15 -.9(3)
P1 C11 C16 C15 176.66(14)
C14 C15 C16 C11 .0(3)
C1 P1 C21 C26 3.07(17)
C11 P1 C21 C26 109.91(15)
Ni1 P1 C21 C26 -129.30(14)
C1 P1 C21 C22 -178.44(14)
C11 P1 C21 C22 -71.60(15)
Ni1 P1 C21 C22 49.19(15)
C26 C21 C22 C23 .0(3)
P1 C21 C22 C23 -178.55(15)
C21 C22 C23 C24 .6(3)
C22 C23 C24 C25 -.9(3)
C23 C24 C25 C26 .6(3)
C24 C25 C26 C21 .0(3)
C22 C21 C26 C25 -.3(3)
P1 C21 C26 C25 178.16(14)
C51 P2 C31 C32 -.58(18)
C41 P2 C31 C32 107.84(17)
Ni1 P2 C31 C32 -125.28(15)
C51 P2 C31 C36 177.73(14)
C41 P2 C31 C36 -73.85(15)
Ni1 P2 C31 C36 53.04(15)
C36 C31 C32 C33 -1.8(3)
P2 C31 C32 C33 176.46(16)
C31 C32 C33 C34 .4(3)
C32 C33 C34 C35 1.4(3)
C33 C34 C35 C36 -1.6(3)
C34 C35 C36 C31 .1(3)
C32 C31 C36 C35 1.6(3)
P2 C31 C36 C35 -176.84(14)
C51 P2 C41 C42 -123.57(16)
C31 P2 C41 C42 127.93(16)
Ni1 P2 C41 C42 -2.35(17)
C51 P2 C41 C46 58.45(16)
C31 P2 C41 C46 -50.05(17)
Ni1 P2 C41 C46 179.67(13)
C46 C41 C42 C43 1.0(3)
P2 C41 C42 C43 -177.04(15)
C41 C42 C43 C44 -1.4(3)
C42 C43 C44 C45 .5(3)
C43 C44 C45 C46 .8(3)
C44 C45 C46 C41 -1.3(3)
C42 C41 C46 C45 .4(3)
P2 C41 C46 C45 178.38(15)
C31 P2 C51 C52 123.00(15)
C41 P2 C51 C52 17.50(17)
Ni1 P2 C51 C52 -106.49(14)
C31 P2 C51 C56 -63.77(15)
C41 P2 C51 C56 -169.27(13)
Ni1 P2 C51 C56 66.74(14)
C56 C51 C52 C53 .1(3)
P2 C51 C52 C53 173.33(14)
C51 C52 C53 C54 .3(3)
C52 C53 C54 C55 .0(3)
C53 C54 C55 C56 -.6(3)
C54 C55 C56 C51 1.0(3)
C52 C51 C56 C55 -.8(3)
P2 C51 C56 C55 -174.31(14)
